data_4310808
loop_
_publ_author_name
'Sheba D. Bergman'
'Israel Goldberg'
'Andrea Barbieri'
'Francesco Barigelletti'
'Moshe Kol'

_publ_section_title
;
 Mononuclear and Dinuclear Complexes of Dibenzoeilatin: Synthesis,
 Structure, and Electrochemical and Photophysical Properties
;
_journal_name_full 'Inorganic Chemistry'
_journal_page_first 2355
_journal_page_last 2367
_journal_paper_doi 10.1021/ic0354062
_journal_volume 43
_journal_year 2004
_chemical_formula_moiety '1/2(C88 H80 N12 Ru2),2(OH),10(H2 O)'
_chemical_formula_sum 'C44 H62 N6 O12 Ru'
_chemical_formula_weight 968.07
_chemical_name_systematic
; 
 ? 
;
_space_group_IT_number 2
_symmetry_cell_setting triclinic
_symmetry_space_group_name_Hall '-P 1'
_symmetry_space_group_name_H-M 'P -1'
_atom_sites_solution_hydrogens geom
_atom_sites_solution_primary direct
_atom_sites_solution_secondary difmap
_audit_creation_method SHELXL-97
_cell_angle_alpha 61.738(2)
_cell_angle_beta 87.2560(19)
_cell_angle_gamma 83.9590(14)
_cell_formula_units_Z 2
_cell_length_a 11.1240(4)
_cell_length_b 16.0950(7)
_cell_length_c 16.3860(6)
_cell_measurement_reflns_used 7504
_cell_measurement_temperature 110(2)
_cell_measurement_theta_max 25.78
_cell_measurement_theta_min 1.84
_cell_volume 2569.68(18)
_computing_cell_refinement Denzo
_computing_data_collection 'Collect, Nonius B.V.'
_computing_data_reduction Denzo
_computing_structure_refinement 'SHELXL-97 (Sheldrick, 1997)'
_computing_structure_solution SIR-97
_diffrn_ambient_temperature 110(2)
_diffrn_detector_area_resol_mean '56 microns'
_diffrn_measured_fraction_theta_full 0.959
_diffrn_measured_fraction_theta_max 0.959
_diffrn_measurement_device_type 'Nonius KappaCCD'
_diffrn_measurement_method '0.8 deg. Phi & Omega scans'
_diffrn_radiation_monochromator graphite
_diffrn_radiation_source 'fine-focus sealed tube'
_diffrn_radiation_type MoK\a
_diffrn_radiation_wavelength 0.71073
_diffrn_reflns_av_R_equivalents 0.0510
_diffrn_reflns_av_sigmaI/netI 0.0711
_diffrn_reflns_limit_h_max 13
_diffrn_reflns_limit_h_min 0
_diffrn_reflns_limit_k_max 19
_diffrn_reflns_limit_k_min -19
_diffrn_reflns_limit_l_max 19
_diffrn_reflns_limit_l_min -19
_diffrn_reflns_number 20434
_diffrn_reflns_theta_full 25.78
_diffrn_reflns_theta_max 25.78
_diffrn_reflns_theta_min 1.84
_exptl_absorpt_coefficient_mu 0.365
_exptl_absorpt_correction_T_max 0.9473
_exptl_absorpt_correction_T_min 0.9142
_exptl_absorpt_correction_type multi-scan
_exptl_crystal_colour brown
_exptl_crystal_density_diffrn 1.251
_exptl_crystal_density_method 'not measured'
_exptl_crystal_description plates
_exptl_crystal_F_000 1016
_exptl_crystal_size_max 0.25
_exptl_crystal_size_mid 0.25
_exptl_crystal_size_min 0.15
_refine_diff_density_max 0.956
_refine_diff_density_min -0.580
_refine_diff_density_rms 0.102
_refine_ls_extinction_method none
_refine_ls_goodness_of_fit_ref 1.089
_refine_ls_hydrogen_treatment mixed
_refine_ls_matrix_type full
_refine_ls_number_parameters 607
_refine_ls_number_reflns 9355
_refine_ls_number_restraints 0
_refine_ls_restrained_S_all 1.089
_refine_ls_R_factor_all 0.0893
_refine_ls_R_factor_gt 0.0680
_refine_ls_shift/su_max 0.602
_refine_ls_shift/su_mean 0.078
_refine_ls_structure_factor_coef Fsqd
_refine_ls_weighting_details 'calc w=1/[\s^2^(Fo^2^)+(0.0865P)^2^+5.6462P] where P=(Fo^2^+2Fc^2^)/3'
_refine_ls_weighting_scheme calc
_refine_ls_wR_factor_gt 0.1706
_refine_ls_wR_factor_ref 0.1858
_reflns_number_gt 7504
_reflns_number_total 9355
_reflns_threshold_expression >2sigma(I)
_cod_data_source_file ic0354062si20040209_095757_2.cif
_cod_data_source_block mk92
_cod_original_cell_volume 2569.68(17)
_cod_database_code 4310808

loop_
_symmetry_equiv_pos_as_xyz
'x, y, z'
'-x, -y, -z'

loop_
_atom_site_label
_atom_site_type_symbol
_atom_site_fract_x
_atom_site_fract_y
_atom_site_fract_z
_atom_site_U_iso_or_equiv
_atom_site_adp_type
_atom_site_occupancy
_atom_site_symmetry_multiplicity
_atom_site_calc_flag
_atom_site_refinement_flags
_atom_site_disorder_assembly
_atom_site_disorder_group
Ru Ru 0.02538(3) 0.33870(3) 0.26934(2) 0.03058(15) Uani 1 1 d . . .
N1 N 0.1098(3) 0.4512(3) 0.1658(2) 0.0302(8) Uani 1 1 d . . .
N2 N -0.1074(3) 0.3990(3) 0.1696(3) 0.0312(9) Uani 1 1 d . . .
N3 N 0.1113(4) 0.2668(3) 0.2024(3) 0.0353(9) Uani 1 1 d . . .
N4 N 0.1777(4) 0.2722(3) 0.3509(3) 0.0342(9) Uani 1 1 d . . .
N5 N -0.0642(3) 0.2310(3) 0.3703(3) 0.0329(9) Uani 1 1 d . . .
N6 N -0.0455(3) 0.4000(3) 0.3471(3) 0.0338(9) Uani 1 1 d . . .
C7 C 0.0606(4) 0.4768(3) 0.0835(3) 0.0316(10) Uani 1 1 d . . .
C8 C -0.0598(4) 0.4485(3) 0.0859(3) 0.0312(10) Uani 1 1 d . . .
C9 C 0.2124(4) 0.4938(4) 0.1655(3) 0.0347(11) Uani 1 1 d . . .
C10 C -0.2303(4) 0.3866(3) 0.1716(3) 0.0324(10) Uani 1 1 d . . .
C11 C 0.2550(4) 0.4809(4) 0.2505(3) 0.0367(11) Uani 1 1 d . . .
H11 H 0.2173 0.4396 0.3065 0.044 Uiso 1 1 calc R . .
C12 C -0.2922(4) 0.3598(4) 0.2560(3) 0.0368(11) Uani 1 1 d . . .
H12 H -0.2488 0.3464 0.3101 0.044 Uiso 1 1 calc R . .
C13 C 0.3493(5) 0.5266(4) 0.2538(4) 0.0430(13) Uani 1 1 d . . .
H13 H 0.3790 0.5153 0.3120 0.052 Uiso 1 1 calc R . .
C14 C -0.4143(5) 0.3529(4) 0.2610(3) 0.0416(12) Uani 1 1 d . . .
H14 H -0.4554 0.3355 0.3182 0.050 Uiso 1 1 calc R . .
C15 C 0.4027(5) 0.5902(4) 0.1716(4) 0.0471(14) Uani 1 1 d . . .
H15 H 0.4657 0.6245 0.1740 0.057 Uiso 1 1 calc R . .
C16 C -0.4779(5) 0.3714(4) 0.1822(4) 0.0431(13) Uani 1 1 d . . .
H16 H -0.5625 0.3662 0.1861 0.052 Uiso 1 1 calc R . .
C17 C 0.3649(5) 0.6032(4) 0.0886(4) 0.0429(12) Uani 1 1 d . . .
H17 H 0.4021 0.6468 0.0335 0.051 Uiso 1 1 calc R . .
C18 C 0.2717(4) 0.5536(4) 0.0821(3) 0.0356(11) Uani 1 1 d . . .
C19 C 0.1178(4) 0.5298(3) -0.0020(3) 0.0329(10) Uani 1 1 d . . .
C20 C 0.2311(4) 0.5613(3) -0.0038(3) 0.0343(11) Uani 1 1 d . . .
C21 C 0.2942(4) 0.5947(3) -0.0905(3) 0.0341(11) Uani 1 1 d . . .
C22 C 0.4206(4) 0.6031(4) -0.0994(3) 0.0391(12) Uani 1 1 d . . .
H22 H 0.4661 0.5906 -0.0465 0.047 Uiso 1 1 calc R . .
C23 C 0.2292(5) 0.2392(4) 0.2259(4) 0.0413(12) Uani 1 1 d . . .
C24 C 0.2643(4) 0.2351(4) 0.3125(3) 0.0384(11) Uani 1 1 d . . .
C25 C 0.0718(5) 0.2642(4) 0.1277(4) 0.0459(13) Uani 1 1 d . . .
H25 H -0.0124 0.2769 0.1149 0.055 Uiso 1 1 calc R . .
C26 C 0.2001(5) 0.2624(4) 0.4350(3) 0.0371(11) Uani 1 1 d . . .
H26 H 0.1394 0.2872 0.4625 0.045 Uiso 1 1 calc R . .
C27 C 0.1473(7) 0.2438(5) 0.0678(4) 0.0625(17) Uani 1 1 d . . .
C28 C 0.3065(5) 0.2182(4) 0.4842(4) 0.0418(12) Uani 1 1 d . . .
C29 C 0.2714(6) 0.2220(5) 0.0893(5) 0.0646(18) Uani 1 1 d . . .
C30 C 0.3967(5) 0.1831(4) 0.4432(4) 0.0446(13) Uani 1 1 d . . .
C31 C 0.3102(6) 0.2161(5) 0.1706(4) 0.0584(16) Uani 1 1 d . . .
H31 H 0.3923 0.1962 0.1890 0.070 Uiso 1 1 calc R . .
C32 C 0.3740(5) 0.1916(4) 0.3577(4) 0.0431(12) Uani 1 1 d . . .
H32 H 0.4339 0.1674 0.3291 0.052 Uiso 1 1 calc R . .
C33 C 0.0929(8) 0.2479(7) -0.0172(5) 0.086(2) Uani 1 1 d . . .
H33A H 0.0046 0.2516 -0.0119 0.129 Uiso 1 1 calc R . .
H33B H 0.1224 0.1909 -0.0220 0.129 Uiso 1 1 calc R . .
H33C H 0.1165 0.3041 -0.0726 0.129 Uiso 1 1 calc R . .
C34 C 0.3202(6) 0.2082(5) 0.5791(4) 0.0566(15) Uani 1 1 d . . .
H34A H 0.3762 0.2525 0.5765 0.085 Uiso 1 1 calc R . .
H34B H 0.3520 0.1432 0.6215 0.085 Uiso 1 1 calc R . .
H34C H 0.2412 0.2225 0.6012 0.085 Uiso 1 1 calc R . .
C35 C 0.3631(9) 0.2012(8) 0.0261(6) 0.109(3) Uani 1 1 d . . .
H35A H 0.4453 0.1947 0.0488 0.163 Uiso 1 1 calc R . .
H35B H 0.3551 0.2534 -0.0373 0.163 Uiso 1 1 calc R . .
H35C H 0.3471 0.1421 0.0267 0.163 Uiso 1 1 calc R . .
C36 C 0.5154(5) 0.1346(5) 0.4913(5) 0.0623(17) Uani 1 1 d . . .
H36A H 0.5663 0.1151 0.4517 0.094 Uiso 1 1 calc R . .
H36B H 0.5003 0.0786 0.5501 0.094 Uiso 1 1 calc R . .
H36C H 0.5567 0.1785 0.5035 0.094 Uiso 1 1 calc R . .
C37 C -0.1018(4) 0.2441(4) 0.4441(3) 0.0356(11) Uani 1 1 d . . .
C38 C -0.0948(4) 0.3407(4) 0.4298(3) 0.0380(11) Uani 1 1 d . . .
C39 C -0.0823(4) 0.1490(4) 0.3723(4) 0.0383(11) Uani 1 1 d . . .
H39 H -0.0584 0.1402 0.3203 0.046 Uiso 1 1 calc R . .
C40 C -0.0490(5) 0.4926(4) 0.3241(4) 0.0393(12) Uani 1 1 d . . .
H40 H -0.0157 0.5342 0.2662 0.047 Uiso 1 1 calc R . .
C41 C -0.1347(4) 0.0762(4) 0.4475(4) 0.0412(12) Uani 1 1 d . . .
C42 C -0.0986(5) 0.5306(4) 0.3803(4) 0.0450(13) Uani 1 1 d . . .
C43 C -0.1680(5) 0.0875(4) 0.5249(4) 0.0440(13) Uani 1 1 d . . .
C44 C -0.1446(5) 0.4688(4) 0.4662(4) 0.0463(13) Uani 1 1 d . . .
C45 C -0.1514(5) 0.1737(4) 0.5215(3) 0.0427(13) Uani 1 1 d . . .
H45 H -0.1745 0.1840 0.5728 0.051 Uiso 1 1 calc R . .
C46 C -0.1419(5) 0.3743(4) 0.4897(4) 0.0439(13) Uani 1 1 d . . .
H46 H -0.1730 0.3314 0.5480 0.053 Uiso 1 1 calc R . .
C47 C -0.1571(5) -0.0126(4) 0.4418(4) 0.0534(15) Uani 1 1 d . . .
H47A H -0.2443 -0.0167 0.4414 0.080 Uiso 1 1 calc R . .
H47B H -0.1203 -0.0686 0.4956 0.080 Uiso 1 1 calc R . .
H47C H -0.1211 -0.0097 0.3848 0.080 Uiso 1 1 calc R . .
C48 C -0.1016(6) 0.6358(4) 0.3460(5) 0.0602(16) Uani 1 1 d . . .
H48A H -0.1856 0.6640 0.3352 0.090 Uiso 1 1 calc R . .
H48B H -0.0561 0.6646 0.2880 0.090 Uiso 1 1 calc R . .
H48C H -0.0650 0.6473 0.3926 0.090 Uiso 1 1 calc R . .
C49 C -0.2190(6) 0.0101(4) 0.6100(4) 0.0581(16) Uani 1 1 d . . .
H49A H -0.1546 -0.0403 0.6428 0.087 Uiso 1 1 calc R . .
H49B H -0.2827 -0.0158 0.5921 0.087 Uiso 1 1 calc R . .
H49C H -0.2528 0.0358 0.6507 0.087 Uiso 1 1 calc R . .
C50 C -0.1995(6) 0.5037(6) 0.5314(5) 0.0636(18) Uani 1 1 d . . .
H50A H -0.2791 0.5376 0.5082 0.095 Uiso 1 1 calc R . .
H50B H -0.1469 0.5467 0.5357 0.095 Uiso 1 1 calc R . .
H50C H -0.2083 0.4497 0.5930 0.095 Uiso 1 1 calc R . .
O51 O 0.5460(4) 0.3796(3) 0.4725(3) 0.0650(12) Uani 1 1 d . . .
H51A H 0.5985 0.3404 0.4515 0.098 Uiso 1 1 d R . .
H51B H 0.5423 0.4493 0.4414 0.098 Uiso 1 1 d R . .
O52 O 0.5899(3) 0.0648(3) 0.2595(3) 0.0758(15) Uani 1 1 d . . .
H52 H 0.5812 0.0881 0.2993 0.114 Uiso 1 1 d R . .
O53 O 0.7845(5) 0.1795(3) 0.1257(4) 0.0866(16) Uani 1 1 d . . .
H53 H 0.8524 0.1898 0.0882 0.130 Uiso 1 1 d R . .
O54 O 0.9951(7) 0.0441(5) 0.2249(5) 0.121(2) Uani 1 1 d . . .
H54 H 1.0750 0.0359 0.1917 0.181 Uiso 1 1 d R . .
O55 O 0.6197(7) 0.2483(7) 0.6627(5) 0.136(3) Uani 1 1 d . . .
H55 H 0.5629 0.2134 0.6960 0.204 Uiso 1 1 d R . .
O56 O 0.0392(8) 0.1471(5) 0.7032(5) 0.132(3) Uani 1 1 d . . .
H56A H -0.0545 0.1711 0.7247 0.044(15) Uiso 1 1 d R . .
O57 O 0.5730(7) 0.5866(8) 0.3617(6) 0.156(3) Uani 1 1 d . . .
H57A H 0.4945 0.6280 0.3833 0.09(3) Uiso 1 1 d R . .
H57B H 0.5543 0.5235 0.3978 0.006(10) Uiso 1 1 d R . .
O58 O 0.6217(11) 0.7395(9) 0.2042(6) 0.203(5) Uani 1 1 d . . .
H58 H 0.6837 0.7909 0.1933 0.304 Uiso 1 1 d R . .
O59 O 0.8306(6) 0.2401(6) 0.7527(5) 0.134(3) Uani 1 1 d . . .
O60 O 0.8014(9) 0.0062(6) 0.8468(6) 0.150(3) Uani 1 1 d . . .
O61 O 0.1272(13) 0.0022(7) 0.9914(7) 0.203(5) Uani 1 1 d . . .
O62 O 0.5719(11) 0.0458(8) 0.7745(6) 0.205(5) Uani 1 1 d . . .

loop_
_atom_site_aniso_label
_atom_site_aniso_U_11
_atom_site_aniso_U_22
_atom_site_aniso_U_33
_atom_site_aniso_U_23
_atom_site_aniso_U_13
_atom_site_aniso_U_12
Ru 0.0259(2) 0.0347(2) 0.0285(2) -0.01238(17) 0.00052(14) -0.00496(15)
N1 0.024(2) 0.036(2) 0.027(2) -0.0125(17) -0.0009(15) -0.0034(16)
N2 0.027(2) 0.034(2) 0.028(2) -0.0112(17) 0.0031(16) -0.0059(16)
N3 0.033(2) 0.039(2) 0.033(2) -0.0154(18) 0.0032(17) -0.0076(18)
N4 0.030(2) 0.034(2) 0.032(2) -0.0104(18) 0.0012(17) -0.0056(17)
N5 0.026(2) 0.037(2) 0.034(2) -0.0139(18) -0.0019(16) -0.0050(17)
N6 0.027(2) 0.040(2) 0.032(2) -0.0149(18) -0.0010(16) -0.0054(17)
C7 0.027(2) 0.034(2) 0.032(2) -0.013(2) 0.0023(19) -0.0072(19)
C8 0.023(2) 0.036(3) 0.033(2) -0.014(2) -0.0001(18) -0.0070(19)
C9 0.027(2) 0.039(3) 0.038(3) -0.017(2) -0.001(2) -0.006(2)
C10 0.026(2) 0.029(2) 0.037(3) -0.011(2) 0.0006(19) -0.0064(19)
C11 0.033(3) 0.045(3) 0.030(2) -0.015(2) 0.000(2) -0.009(2)
C12 0.030(3) 0.040(3) 0.033(3) -0.011(2) 0.002(2) -0.006(2)
C13 0.034(3) 0.061(3) 0.039(3) -0.026(3) 0.000(2) -0.013(2)
C14 0.030(3) 0.054(3) 0.034(3) -0.015(2) 0.006(2) -0.009(2)
C15 0.036(3) 0.065(4) 0.047(3) -0.029(3) 0.004(2) -0.021(3)
C16 0.025(3) 0.057(3) 0.040(3) -0.016(3) 0.004(2) -0.011(2)
C17 0.037(3) 0.052(3) 0.037(3) -0.016(2) 0.005(2) -0.016(2)
C18 0.027(2) 0.041(3) 0.038(3) -0.017(2) 0.001(2) -0.008(2)
C19 0.027(2) 0.036(3) 0.035(3) -0.015(2) 0.0011(19) -0.007(2)
C20 0.025(2) 0.039(3) 0.033(3) -0.012(2) -0.0015(19) -0.006(2)
C21 0.030(3) 0.034(3) 0.032(3) -0.010(2) -0.0013(19) -0.006(2)
C22 0.027(3) 0.049(3) 0.036(3) -0.015(2) 0.000(2) -0.011(2)
C23 0.033(3) 0.045(3) 0.041(3) -0.018(2) 0.005(2) -0.004(2)
C24 0.031(3) 0.039(3) 0.037(3) -0.011(2) 0.006(2) -0.007(2)
C25 0.047(3) 0.050(3) 0.042(3) -0.024(3) -0.002(2) -0.001(3)
C26 0.037(3) 0.039(3) 0.033(3) -0.014(2) 0.001(2) -0.010(2)
C27 0.073(5) 0.073(4) 0.045(3) -0.032(3) 0.000(3) 0.002(4)
C28 0.037(3) 0.043(3) 0.038(3) -0.011(2) -0.007(2) -0.008(2)
C29 0.062(4) 0.078(5) 0.056(4) -0.036(4) 0.010(3) 0.003(3)
C30 0.033(3) 0.045(3) 0.047(3) -0.013(3) -0.003(2) -0.007(2)
C31 0.045(3) 0.071(4) 0.057(4) -0.031(3) 0.008(3) 0.000(3)
C32 0.028(3) 0.047(3) 0.046(3) -0.015(2) 0.007(2) -0.006(2)
C33 0.101(6) 0.110(6) 0.065(5) -0.058(5) -0.011(4) 0.010(5)
C34 0.054(4) 0.065(4) 0.050(3) -0.026(3) -0.016(3) 0.002(3)
C35 0.102(7) 0.168(10) 0.076(6) -0.082(6) 0.006(5) 0.029(7)
C36 0.042(3) 0.069(4) 0.060(4) -0.018(3) -0.011(3) 0.003(3)
C37 0.028(2) 0.041(3) 0.032(3) -0.013(2) -0.0022(19) -0.004(2)
C38 0.030(3) 0.050(3) 0.032(3) -0.018(2) -0.002(2) -0.005(2)
C39 0.031(3) 0.040(3) 0.040(3) -0.016(2) -0.004(2) -0.003(2)
C40 0.034(3) 0.041(3) 0.041(3) -0.017(2) -0.003(2) -0.006(2)
C41 0.028(3) 0.033(3) 0.050(3) -0.009(2) -0.007(2) -0.002(2)
C42 0.037(3) 0.052(3) 0.052(3) -0.029(3) -0.004(2) -0.003(2)
C43 0.033(3) 0.045(3) 0.042(3) -0.009(2) -0.005(2) -0.004(2)
C44 0.035(3) 0.062(4) 0.051(3) -0.035(3) 0.000(2) -0.001(3)
C45 0.032(3) 0.055(3) 0.031(3) -0.013(2) 0.002(2) -0.005(2)
C46 0.036(3) 0.062(4) 0.036(3) -0.025(3) 0.001(2) -0.006(3)
C47 0.046(3) 0.042(3) 0.060(4) -0.014(3) -0.006(3) -0.005(3)
C48 0.061(4) 0.055(4) 0.076(4) -0.039(3) -0.004(3) -0.007(3)
C49 0.055(4) 0.049(3) 0.049(3) -0.005(3) 0.005(3) -0.009(3)
C50 0.050(4) 0.096(5) 0.068(4) -0.058(4) 0.008(3) -0.009(3)
O51 0.044(2) 0.083(3) 0.055(3) -0.017(2) -0.0086(19) -0.027(2)
O52 0.029(2) 0.077(3) 0.071(3) 0.002(2) -0.012(2) 0.027(2)
O53 0.106(4) 0.059(3) 0.096(4) -0.041(3) 0.023(3) -0.002(3)
O54 0.145(6) 0.109(5) 0.114(5) -0.053(4) -0.014(4) -0.029(5)
O55 0.105(5) 0.228(9) 0.091(5) -0.086(6) 0.012(4) -0.030(6)
O56 0.145(7) 0.113(6) 0.131(6) -0.048(5) 0.002(5) -0.029(5)
O57 0.127(7) 0.224(11) 0.144(7) -0.105(8) -0.040(5) -0.023(7)
O58 0.244(12) 0.251(12) 0.110(6) -0.062(7) -0.052(7) -0.105(10)
O59 0.073(4) 0.157(6) 0.094(5) 0.000(4) 0.017(3) 0.013(4)
O60 0.174(8) 0.142(7) 0.142(7) -0.075(6) -0.008(6) -0.008(6)
O61 0.344(15) 0.122(7) 0.128(7) -0.045(6) -0.037(9) -0.017(9)
O62 0.255(13) 0.192(10) 0.115(7) -0.049(7) 0.024(7) 0.071(9)

loop_
_atom_type_symbol
_atom_type_description
_atom_type_scat_dispersion_real
_atom_type_scat_dispersion_imag
_atom_type_scat_source
C C 0.0033 0.0016 'International Tables Vol C Tables 4.2.6.8 and 6.1.1.4'
H H 0.0000 0.0000 'International Tables Vol C Tables 4.2.6.8 and 6.1.1.4'
N N 0.0061 0.0033 'International Tables Vol C Tables 4.2.6.8 and 6.1.1.4'
Ru Ru -1.2594 0.8363 'International Tables Vol C Tables 4.2.6.8 and 6.1.1.4'
Cl Cl 0.1484 0.1585 'International Tables Vol C Tables 4.2.6.8 and 6.1.1.4'
O O 0.0106 0.0060 'International Tables Vol C Tables 4.2.6.8 and 6.1.1.4'

loop_
_geom_angle_atom_site_label_1
_geom_angle_atom_site_label_2
_geom_angle_atom_site_label_3
_geom_angle
_geom_angle_site_symmetry_1
_geom_angle_site_symmetry_3
_geom_angle_publ_flag
N6 Ru N2 95.49(15) . . ?
N6 Ru N5 78.60(16) . . ?
N2 Ru N5 99.32(15) . . ?
N6 Ru N4 95.37(16) . . ?
N2 Ru N4 168.74(15) . . ?
N5 Ru N4 85.75(15) . . ?
N6 Ru N3 173.49(15) . . ?
N2 Ru N3 90.94(16) . . ?
N5 Ru N3 99.31(16) . . ?
N4 Ru N3 78.28(16) . . ?
N6 Ru N1 100.18(15) . . ?
N2 Ru N1 78.89(14) . . ?
N5 Ru N1 177.77(15) . . ?
N4 Ru N1 96.25(15) . . ?
N3 Ru N1 82.10(15) . . ?
C7 N1 C9 116.8(4) . . ?
C7 N1 Ru 110.1(3) . . ?
C9 N1 Ru 132.6(3) . . ?
C8 N2 C10 116.1(4) . . ?
C8 N2 Ru 110.8(3) . . ?
C10 N2 Ru 132.4(3) . . ?
C25 N3 C23 118.0(5) . . ?
C25 N3 Ru 127.1(4) . . ?
C23 N3 Ru 113.2(3) . . ?
C26 N4 C24 117.7(4) . . ?
C26 N4 Ru 127.8(3) . . ?
C24 N4 Ru 114.4(3) . . ?
C39 N5 C37 118.3(4) . . ?
C39 N5 Ru 126.6(3) . . ?
C37 N5 Ru 115.0(3) . . ?
C40 N6 C38 117.8(4) . . ?
C40 N6 Ru 126.3(3) . . ?
C38 N6 Ru 115.9(3) . . ?
N1 C7 C19 123.8(4) . . ?
N1 C7 C8 115.8(4) . . ?
C19 C7 C8 120.4(4) . . ?
N2 C8 C19 123.7(4) . 2_565 ?
N2 C8 C7 116.5(4) . . ?
C19 C8 C7 119.7(4) 2_565 . ?
N1 C9 C11 118.4(4) . . ?
N1 C9 C18 122.3(4) . . ?
C11 C9 C18 119.2(4) . . ?
N2 C10 C12 117.9(4) . . ?
N2 C10 C21 122.0(4) . 2_565 ?
C12 C10 C21 120.1(4) . 2_565 ?
C13 C11 C9 121.0(5) . . ?
C13 C11 H11 119.5 . . ?
C9 C11 H11 119.5 . . ?
C14 C12 C10 120.7(5) . . ?
C14 C12 H12 119.7 . . ?
C10 C12 H12 119.7 . . ?
C11 C13 C15 120.0(5) . . ?
C11 C13 H13 120.0 . . ?
C15 C13 H13 120.0 . . ?
C12 C14 C16 119.8(5) . . ?
C12 C14 H14 120.1 . . ?
C16 C14 H14 120.1 . . ?
C17 C15 C13 120.4(5) . . ?
C17 C15 H15 119.8 . . ?
C13 C15 H15 119.8 . . ?
C22 C16 C14 121.0(5) 2_565 . ?
C22 C16 H16 119.5 2_565 . ?
C14 C16 H16 119.5 . . ?
C15 C17 C18 121.5(5) . . ?
C15 C17 H17 119.2 . . ?
C18 C17 H17 119.3 . . ?
C17 C18 C9 117.7(4) . . ?
C17 C18 C20 124.0(4) . . ?
C9 C18 C20 118.2(4) . . ?
C20 C19 C7 120.0(4) . . ?
C20 C19 C8 120.2(4) . 2_565 ?
C7 C19 C8 119.8(4) . 2_565 ?
C19 C20 C21 115.7(4) . . ?
C19 C20 C18 116.3(4) . . ?
C21 C20 C18 128.0(4) . . ?
C22 C21 C10 117.1(4) . 2_565 ?
C22 C21 C20 123.5(4) . . ?
C10 C21 C20 119.1(4) 2_565 . ?
C16 C22 C21 121.3(5) 2_565 . ?
C16 C22 H22 119.4 2_565 . ?
C21 C22 H22 119.3 . . ?
N3 C23 C31 121.5(5) . . ?
N3 C23 C24 115.4(4) . . ?
C31 C23 C24 123.1(5) . . ?
N4 C24 C32 121.0(5) . . ?
N4 C24 C23 114.9(4) . . ?
C32 C24 C23 124.0(5) . . ?
N3 C25 C27 123.8(6) . . ?
N3 C25 H25 118.1 . . ?
C27 C25 H25 118.1 . . ?
N4 C26 C28 124.0(5) . . ?
N4 C26 H26 118.0 . . ?
C28 C26 H26 118.0 . . ?
C25 C27 C29 117.5(6) . . ?
C25 C27 C33 119.0(6) . . ?
C29 C27 C33 123.5(6) . . ?
C26 C28 C30 118.0(5) . . ?
C26 C28 C34 119.5(5) . . ?
C30 C28 C34 122.4(5) . . ?
C31 C29 C27 118.5(6) . . ?
C31 C29 C35 119.8(7) . . ?
C27 C29 C35 121.7(7) . . ?
C32 C30 C28 118.4(5) . . ?
C32 C30 C36 119.9(5) . . ?
C28 C30 C36 121.7(5) . . ?
C29 C31 C23 120.2(6) . . ?
C29 C31 H31 119.9 . . ?
C23 C31 H31 119.9 . . ?
C30 C32 C24 120.8(5) . . ?
C30 C32 H32 119.6 . . ?
C24 C32 H32 119.6 . . ?
C27 C33 H33A 109.5 . . ?
C27 C33 H33B 109.5 . . ?
H33A C33 H33B 109.5 . . ?
C27 C33 H33C 109.5 . . ?
H33A C33 H33C 109.5 . . ?
H33B C33 H33C 109.5 . . ?
C28 C34 H34A 109.5 . . ?
C28 C34 H34B 109.5 . . ?
H34A C34 H34B 109.5 . . ?
C28 C34 H34C 109.5 . . ?
H34A C34 H34C 109.5 . . ?
H34B C34 H34C 109.5 . . ?
C29 C35 H35A 109.4 . . ?
C29 C35 H35B 109.5 . . ?
H35A C35 H35B 109.5 . . ?
C29 C35 H35C 109.5 . . ?
H35A C35 H35C 109.5 . . ?
H35B C35 H35C 109.5 . . ?
C30 C36 H36A 109.4 . . ?
C30 C36 H36B 109.5 . . ?
H36A C36 H36B 109.5 . . ?
C30 C36 H36C 109.5 . . ?
H36A C36 H36C 109.5 . . ?
H36B C36 H36C 109.5 . . ?
N5 C37 C45 121.5(5) . . ?
N5 C37 C38 114.3(4) . . ?
C45 C37 C38 123.9(5) . . ?
N6 C38 C46 120.7(5) . . ?
N6 C38 C37 114.3(4) . . ?
C46 C38 C37 124.8(5) . . ?
N5 C39 C41 122.8(5) . . ?
N5 C39 H39 118.6 . . ?
C41 C39 H39 118.6 . . ?
N6 C40 C42 123.8(5) . . ?
N6 C40 H40 118.1 . . ?
C42 C40 H40 118.1 . . ?
C43 C41 C39 119.1(5) . . ?
C43 C41 C47 121.7(5) . . ?
C39 C41 C47 119.1(5) . . ?
C40 C42 C44 117.9(5) . . ?
C40 C42 C48 119.2(5) . . ?
C44 C42 C48 122.9(5) . . ?
C45 C43 C41 117.8(5) . . ?
C45 C43 C49 120.4(5) . . ?
C41 C43 C49 121.9(5) . . ?
C46 C44 C42 118.5(5) . . ?
C46 C44 C50 120.0(5) . . ?
C42 C44 C50 121.5(6) . . ?
C37 C45 C43 120.4(5) . . ?
C37 C45 H45 119.8 . . ?
C43 C45 H45 119.8 . . ?
C44 C46 C38 121.2(5) . . ?
C44 C46 H46 119.4 . . ?
C38 C46 H46 119.4 . . ?
C41 C47 H47A 109.5 . . ?
C41 C47 H47B 109.5 . . ?
H47A C47 H47B 109.5 . . ?
C41 C47 H47C 109.5 . . ?
H47A C47 H47C 109.5 . . ?
H47B C47 H47C 109.5 . . ?
C42 C48 H48A 109.5 . . ?
C42 C48 H48B 109.5 . . ?
H48A C48 H48B 109.5 . . ?
C42 C48 H48C 109.5 . . ?
H48A C48 H48C 109.5 . . ?
H48B C48 H48C 109.5 . . ?
C43 C49 H49A 109.5 . . ?
C43 C49 H49B 109.5 . . ?
H49A C49 H49B 109.5 . . ?
C43 C49 H49C 109.4 . . ?
H49A C49 H49C 109.5 . . ?
H49B C49 H49C 109.5 . . ?
C44 C50 H50A 109.4 . . ?
C44 C50 H50B 109.5 . . ?
H50A C50 H50B 109.5 . . ?
C44 C50 H50C 109.5 . . ?
H50A C50 H50C 109.5 . . ?
H50B C50 H50C 109.5 . . ?
H51A O51 H51B 123.2 . . ?
H57A O57 H57B 101.3 . . ?

loop_
_geom_bond_atom_site_label_1
_geom_bond_atom_site_label_2
_geom_bond_distance
_geom_bond_site_symmetry_2
_geom_bond_publ_flag
Ru N6 2.037(4) . ?
Ru N2 2.055(4) . ?
Ru N5 2.056(4) . ?
Ru N4 2.070(4) . ?
Ru N3 2.080(4) . ?
Ru N1 2.082(4) . ?
N1 C7 1.336(6) . ?
N1 C9 1.391(6) . ?
N2 C8 1.333(6) . ?
N2 C10 1.400(6) . ?
N3 C25 1.340(7) . ?
N3 C23 1.353(7) . ?
N4 C26 1.343(6) . ?
N4 C24 1.362(6) . ?
N5 C39 1.340(6) . ?
N5 C37 1.363(6) . ?
N6 C40 1.350(6) . ?
N6 C38 1.365(6) . ?
C7 C19 1.411(6) . ?
C7 C8 1.452(6) . ?
C8 C19 1.419(6) 2_565 ?
C9 C11 1.405(7) . ?
C9 C18 1.425(7) . ?
C10 C12 1.407(7) . ?
C10 C21 1.423(7) 2_565 ?
C11 C13 1.361(7) . ?
C11 H11 0.9500 . ?
C12 C14 1.370(7) . ?
C12 H12 0.9500 . ?
C13 C15 1.400(7) . ?
C13 H13 0.9500 . ?
C14 C16 1.392(7) . ?
C14 H14 0.9500 . ?
C15 C17 1.356(7) . ?
C15 H15 0.9500 . ?
C16 C22 1.364(7) 2_565 ?
C16 H16 0.9500 . ?
C17 C18 1.411(7) . ?
C17 H17 0.9500 . ?
C18 C20 1.444(7) . ?
C19 C20 1.402(6) . ?
C19 C8 1.419(6) 2_565 ?
C20 C21 1.436(7) . ?
C21 C22 1.420(7) . ?
C21 C10 1.423(7) 2_565 ?
C22 C16 1.364(7) 2_565 ?
C22 H22 0.9500 . ?
C23 C31 1.394(8) . ?
C23 C24 1.459(7) . ?
C24 C32 1.395(7) . ?
C25 C27 1.394(8) . ?
C25 H25 0.9500 . ?
C26 C28 1.389(7) . ?
C26 H26 0.9500 . ?
C27 C29 1.408(10) . ?
C27 C33 1.514(9) . ?
C28 C30 1.397(8) . ?
C28 C34 1.498(8) . ?
C29 C31 1.377(9) . ?
C29 C35 1.542(9) . ?
C30 C32 1.374(8) . ?
C30 C36 1.509(8) . ?
C31 H31 0.9500 . ?
C32 H32 0.9500 . ?
C33 H33A 0.9800 . ?
C33 H33B 0.9800 . ?
C33 H33C 0.9800 . ?
C34 H34A 0.9800 . ?
C34 H34B 0.9800 . ?
C34 H34C 0.9800 . ?
C35 H35A 0.9800 . ?
C35 H35B 0.9800 . ?
C35 H35C 0.9800 . ?
C36 H36A 0.9800 . ?
C36 H36B 0.9800 . ?
C36 H36C 0.9800 . ?
C37 C45 1.379(7) . ?
C37 C38 1.469(7) . ?
C38 C46 1.387(7) . ?
C39 C41 1.392(7) . ?
C39 H39 0.9500 . ?
C40 C42 1.394(8) . ?
C40 H40 0.9500 . ?
C41 C43 1.393(8) . ?
C41 C47 1.521(8) . ?
C42 C44 1.393(8) . ?
C42 C48 1.508(8) . ?
C43 C45 1.393(8) . ?
C43 C49 1.498(7) . ?
C44 C46 1.378(8) . ?
C44 C50 1.506(8) . ?
C45 H45 0.9500 . ?
C46 H46 0.9500 . ?
C47 H47A 0.9800 . ?
C47 H47B 0.9800 . ?
C47 H47C 0.9800 . ?
C48 H48A 0.9800 . ?
C48 H48B 0.9800 . ?
C48 H48C 0.9800 . ?
C49 H49A 0.9800 . ?
C49 H49B 0.9800 . ?
C49 H49C 0.9800 . ?
C50 H50A 0.9800 . ?
C50 H50B 0.9800 . ?
C50 H50C 0.9800 . ?
O51 H51A 0.9815 . ?
O51 H51B 0.9861 . ?
O52 H52 0.8907 . ?
O53 H53 0.9278 . ?
O54 H54 1.0502 . ?
O55 H55 0.8734 . ?
O56 H56A 1.1691 . ?
O57 H57A 1.1843 . ?
O57 H57B 0.9423 . ?
O58 H58 1.0768 . ?
